data_3000480
loop_
_publ_author_name
'Alexander Missyul'

_publ_section_title
;
 ?
;
_journal_name_full 'To be published in Solids'
_chemical_formula_sum 'C6 Al Li3 O18'
_space_group_name_Hall '-P 1'
_space_group_name_H-M_alt 'P -1'
_cell_angle_alpha 105.42610(30)
_cell_angle_beta 109.21120(30)
_cell_angle_gamma 91.8693(4)
_cell_length_a 9.19300(5)
_cell_length_b 11.96918(6)
_cell_length_c 8.03349(5)
_cell_volume 797.610(8)
_refine_ls_goodness_of_fit_all 7.12
_cod_database_code 3000480
_cod_hold_until_date 2024-06-19

loop_
_atom_site_label
_atom_site_fract_x
_atom_site_fract_y
_atom_site_fract_z
? ? ? ?
